data_2218086
loop_
_publ_author_name
'Jiang, Hui'
'Dong, Xian-Wu'

_publ_section_title
;
 Terephthalic acid--2,2'-dimethyl-1,1'-(butane-1,4-diyl)dibenzimidazole
 (2/3)
;
_journal_coeditor_code CS2066
_journal_issue 5
_journal_name_full 'Acta Crystallographica Section E'
_journal_page_first o838
_journal_paper_doi 10.1107/S1600536808009665
_journal_volume 64
_journal_year 2008
_chemical_formula_iupac '2C8 H6 O4 , 3C20 H22 N4'
_chemical_formula_moiety '2C8 H6 O4 , 3C20 H22 N4'
_chemical_formula_sum 'C76 H78 N12 O8'
_chemical_formula_weight 1286.88
_chemical_name_systematic
;
Terephthalic acid--2,2'-dimethyl-1,1'-(butane-1,4-diyl)dibenzimidazole (2/3)
;
_space_group_IT_number 2
_symmetry_cell_setting triclinic
_symmetry_space_group_name_Hall '-P 1'
_symmetry_space_group_name_H-M 'P -1'
_atom_sites_solution_hydrogens geom
_atom_sites_solution_primary direct
_atom_sites_solution_secondary difmap
_audit_creation_method SHELXL97
_cell_angle_alpha 87.17(2)
_cell_angle_beta 87.768(16)
_cell_angle_gamma 89.33(2)
_cell_formula_units_Z 1
_cell_length_a 9.225(5)
_cell_length_b 12.298(8)
_cell_length_c 14.883(7)
_cell_measurement_reflns_used 7573
_cell_measurement_temperature 293(2)
_cell_measurement_theta_max 27.5
_cell_measurement_theta_min 3.0
_cell_volume 1685.0(16)
_computing_cell_refinement 'PROCESS-AUTO (Rigaku, 1998)'
_computing_data_collection 'PROCESS-AUTO (Rigaku, 1998)'
_computing_data_reduction 'PROCESS-AUTO (Rigaku, 1998)'
_computing_molecular_graphics 'SHELXTL-Plus (Sheldrick, 2008)'
_computing_publication_material 'SHELXL97 (Sheldrick, 2008)'
_computing_structure_refinement 'SHELXL97 (Sheldrick, 2008)'
_computing_structure_solution 'SHELXS97 (Sheldrick, 2008)'
_diffrn_ambient_temperature 293(2)
_diffrn_detector_area_resol_mean 10.0
_diffrn_measured_fraction_theta_full 0.983
_diffrn_measured_fraction_theta_max 0.983
_diffrn_measurement_device_type 'Rigaku R-AXIS RAPID'
_diffrn_measurement_method \w
_diffrn_radiation_monochromator graphite
_diffrn_radiation_source 'rotation-anode tube'
_diffrn_radiation_type MoK\a
_diffrn_radiation_wavelength 0.71069
_diffrn_reflns_av_R_equivalents 0.0553
_diffrn_reflns_av_sigmaI/netI 0.0821
_diffrn_reflns_limit_h_max 10
_diffrn_reflns_limit_h_min -11
_diffrn_reflns_limit_k_max 15
_diffrn_reflns_limit_k_min -15
_diffrn_reflns_limit_l_max 19
_diffrn_reflns_limit_l_min -19
_diffrn_reflns_number 16449
_diffrn_reflns_theta_full 27.48
_diffrn_reflns_theta_max 27.48
_diffrn_reflns_theta_min 3.00
_diffrn_standards_number 0
_exptl_absorpt_coefficient_mu 0.084
_exptl_absorpt_correction_T_max 0.977
_exptl_absorpt_correction_T_min 0.963
_exptl_absorpt_correction_type multi-scan
_exptl_absorpt_process_details '(ABSCOR; Higashi, 1995)'
_exptl_crystal_colour colourless
_exptl_crystal_density_diffrn 1.268
_exptl_crystal_density_method 'not measured'
_exptl_crystal_description plate
_exptl_crystal_F_000 682
_exptl_crystal_size_max 0.49
_exptl_crystal_size_mid 0.38
_exptl_crystal_size_min 0.26
_refine_diff_density_max 0.233
_refine_diff_density_min -0.213
_refine_ls_extinction_coef 0.0101(15)
_refine_ls_extinction_expression Fc^*^=kFc[1+0.001xFc^2^\l^3^/sin(2\q)]^-1/4^
_refine_ls_extinction_method 'SHELXL97 (Sheldrick, 2008)'
_refine_ls_goodness_of_fit_ref 1.010
_refine_ls_hydrogen_treatment constr
_refine_ls_matrix_type full
_refine_ls_number_parameters 437
_refine_ls_number_reflns 7573
_refine_ls_number_restraints 0
_refine_ls_restrained_S_all 1.010
_refine_ls_R_factor_all 0.1536
_refine_ls_R_factor_gt 0.0706
_refine_ls_shift/su_max 0.000
_refine_ls_shift/su_mean 0.000
_refine_ls_structure_factor_coef Fsqd
_refine_ls_weighting_details 'calc w = 1/[\s^2^(Fo^2^)+(0.0674P)^2^+0.1144P] where P=(Fo^2^+2Fc^2^)/3'
_refine_ls_weighting_scheme calc
_refine_ls_wR_factor_gt 0.1356
_refine_ls_wR_factor_ref 0.1631
_reflns_number_gt 3739
_reflns_number_total 7573
_reflns_threshold_expression I>2\s(I)
_cod_data_source_file cs2066.cif
_cod_data_source_block I
_cod_database_code 2218086
_cod_database_fobs_code 2218086

loop_
_symmetry_equiv_pos_as_xyz
'x, y, z'
'-x, -y, -z'

loop_
_atom_site_type_symbol
_atom_site_label
_atom_site_fract_x
_atom_site_fract_y
_atom_site_fract_z
_atom_site_U_iso_or_equiv
_atom_site_adp_type
_atom_site_calc_flag
_atom_site_refinement_flags
_atom_site_occupancy
C C1 0.4952(3) 0.6452(2) 0.39701(16) 0.0443(6) Uani d . 1
C C2 0.4004(3) 0.5588(2) 0.41249(16) 0.0436(6) Uani d . 1
C C3 0.4031(3) 0.4701(2) 0.35876(18) 0.0565(7) Uani d . 1
H H3 0.3405 0.4119 0.3701 0.068 Uiso calc R 1
C C4 0.5025(4) 0.4726(3) 0.2882(2) 0.0728(10) Uani d . 1
H H4 0.5074 0.4144 0.2505 0.087 Uiso calc R 1
C C5 0.5956(4) 0.5585(3) 0.2710(2) 0.0713(9) Uani d . 1
H H5 0.6609 0.5570 0.2218 0.086 Uiso calc R 1
C C6 0.5948(3) 0.6460(3) 0.32422(18) 0.0592(8) Uani d . 1
H H6 0.6581 0.7037 0.3123 0.071 Uiso calc R 1
C C7 0.3629(3) 0.6799(2) 0.51495(18) 0.0481(7) Uani d . 1
C C8 0.2974(3) 0.7342(3) 0.5937(2) 0.0756(10) Uani d . 1
H H8A 0.3136 0.6901 0.6475 0.113 Uiso calc R 1
H H8B 0.1949 0.7435 0.5864 0.113 Uiso calc R 1
H H8C 0.3410 0.8041 0.5982 0.113 Uiso calc R 1
C C9 0.9763(2) 0.4712(2) 0.16737(16) 0.0383(6) Uani d . 1
C C10 0.8777(2) 0.4183(2) 0.11664(15) 0.0368(6) Uani d . 1
C C11 0.8522(3) 0.3085(2) 0.12836(18) 0.0521(7) Uani d . 1
H H11 0.7845 0.2741 0.0951 0.063 Uiso calc R 1
C C12 0.9318(3) 0.2525(2) 0.1917(2) 0.0611(8) Uani d . 1
H H12 0.9170 0.1782 0.2021 0.073 Uiso calc R 1
C C13 1.0343(3) 0.3039(3) 0.24080(18) 0.0621(8) Uani d . 1
H H13 1.0883 0.2627 0.2819 0.074 Uiso calc R 1
C C14 1.0571(3) 0.4128(2) 0.22996(17) 0.0529(7) Uani d . 1
H H14 1.1247 0.4469 0.2635 0.063 Uiso calc R 1
C C15 0.8801(2) 0.5945(2) 0.08040(16) 0.0416(6) Uani d . 1
C C16 0.8408(3) 0.7004(2) 0.0362(2) 0.0604(8) Uani d . 1
H H16A 0.8748 0.7024 -0.0256 0.091 Uiso calc R 1
H H16B 0.8848 0.7580 0.0664 0.091 Uiso calc R 1
H H16C 0.7373 0.7096 0.0392 0.091 Uiso calc R 1
C C17 0.1997(2) 0.5149(2) 0.52713(18) 0.0519(7) Uani d . 1
H H17A 0.1880 0.5270 0.5909 0.062 Uiso calc R 1
H H17B 0.2251 0.4388 0.5207 0.062 Uiso calc R 1
C C18 0.0580(2) 0.5394(2) 0.48259(17) 0.0511(7) Uani d . 1
H H18A 0.0717 0.5344 0.4180 0.061 Uiso calc R 1
H H18B 0.0269 0.6132 0.4944 0.061 Uiso calc R 1
C C19 0.7073(2) 0.4862(2) -0.00500(16) 0.0469(7) Uani d . 1
H H19A 0.7158 0.4139 -0.0281 0.056 Uiso calc R 1
H H19B 0.7226 0.5386 -0.0553 0.056 Uiso calc R 1
C C20 0.5564(2) 0.5015(2) 0.03514(15) 0.0410(6) Uani d . 1
H H20A 0.5369 0.4444 0.0812 0.049 Uiso calc R 1
H H20B 0.5502 0.5708 0.0635 0.049 Uiso calc R 1
C C21 0.6099(3) 0.0780(2) 0.09565(19) 0.0499(7) Uani d . 1
C C22 0.5086(3) 0.1624(2) 0.08891(18) 0.0463(6) Uani d . 1
C C23 0.4243(3) 0.1903(3) 0.1628(2) 0.0667(8) Uani d . 1
H H23 0.3561 0.2464 0.1585 0.080 Uiso calc R 1
C C24 0.4434(4) 0.1336(4) 0.2417(3) 0.0917(12) Uani d . 1
H H24 0.3872 0.1516 0.2922 0.110 Uiso calc R 1
C C25 0.5439(5) 0.0499(4) 0.2497(3) 0.0946(13) Uani d . 1
H H25 0.5544 0.0133 0.3053 0.114 Uiso calc R 1
C C26 0.6290(4) 0.0197(3) 0.1766(3) 0.0764(10) Uani d . 1
H H26 0.6960 -0.0372 0.1814 0.092 Uiso calc R 1
C C27 0.6126(3) 0.1528(2) -0.0416(2) 0.0569(7) Uani d . 1
C C28 0.6558(4) 0.1745(4) -0.1375(2) 0.0991(13) Uani d . 1
H H28A 0.7523 0.2031 -0.1420 0.149 Uiso calc R 1
H H28B 0.5899 0.2266 -0.1641 0.149 Uiso calc R 1
H H28C 0.6531 0.1081 -0.1685 0.149 Uiso calc R 1
C C29 0.7922(3) -0.0014(3) -0.0138(3) 0.0739(10) Uani d . 1
H H29A 0.7951 -0.0081 -0.0785 0.089 Uiso calc R 1
H H29B 0.7731 -0.0729 0.0143 0.089 Uiso calc R 1
C C30 0.9373(3) 0.0365(2) 0.0140(3) 0.0741(10) Uani d . 1
H H30A 0.9350 0.0407 0.0790 0.089 Uiso calc R 1
H H30B 0.9541 0.1093 -0.0121 0.089 Uiso calc R 1
C C31 0.1777(3) 0.0473(2) 0.42478(16) 0.0420(6) Uani d . 1
C C32 0.2506(3) -0.0499(2) 0.41235(17) 0.0493(7) Uani d . 1
H H32 0.3417 -0.0616 0.4358 0.059 Uiso calc R 1
C C33 0.1875(3) -0.1296(2) 0.36497(17) 0.0490(7) Uani d . 1
H H33 0.2373 -0.1947 0.3563 0.059 Uiso calc R 1
C C34 0.0517(3) -0.1139(2) 0.33031(16) 0.0449(6) Uani d . 1
C C35 -0.0224(3) -0.0178(2) 0.34588(18) 0.0504(7) Uani d . 1
H H35 -0.1151 -0.0069 0.3245 0.060 Uiso calc R 1
C C36 0.0403(3) 0.0617(2) 0.39292(17) 0.0507(7) Uani d . 1
H H36 -0.0107 0.1258 0.4033 0.061 Uiso calc R 1
C C37 0.2471(3) 0.1394(2) 0.46745(18) 0.0497(7) Uani d . 1
C C38 -0.0130(3) -0.1938(2) 0.27258(19) 0.0518(7) Uani d . 1
N N1 0.4693(2) 0.72048(18) 0.46235(15) 0.0498(6) Uani d . 1
N N2 0.3174(2) 0.58270(18) 0.48811(13) 0.0442(5) Uani d . 1
N N3 0.9751(2) 0.58143(17) 0.14404(14) 0.0445(5) Uani d . 1
N N4 0.81999(19) 0.49945(16) 0.05991(13) 0.0393(5) Uani d . 1
N N5 0.6745(2) 0.07253(18) 0.01097(17) 0.0530(6) Uani d . 1
N N6 0.5129(2) 0.20832(19) 0.00184(15) 0.0567(6) Uani d . 1
O O1 0.3721(2) 0.11390(16) 0.50186(14) 0.0674(6) Uani d . 1
H H1 0.4049 0.1675 0.5244 0.081 Uiso d R 1
O O2 0.1950(2) 0.22979(17) 0.46676(16) 0.0793(7) Uani d . 1
O O3 0.0626(2) -0.28314(16) 0.26517(13) 0.0667(6) Uani d . 1
H H3A 0.0214 -0.3237 0.2325 0.080 Uiso d R 1
O O4 -0.1239(2) -0.17682(18) 0.23391(17) 0.0881(8) Uani d . 1

loop_
_atom_site_aniso_label
_atom_site_aniso_U_11
_atom_site_aniso_U_22
_atom_site_aniso_U_33
_atom_site_aniso_U_12
_atom_site_aniso_U_13
_atom_site_aniso_U_23
C1 0.0354(13) 0.0509(17) 0.0473(14) -0.0004(12) -0.0090(12) -0.0023(12)
C2 0.0352(13) 0.0505(17) 0.0462(14) -0.0008(12) -0.0111(12) -0.0054(12)
C3 0.0593(17) 0.0555(19) 0.0567(17) -0.0048(14) -0.0188(15) -0.0092(14)
C4 0.086(2) 0.082(3) 0.0530(18) 0.008(2) -0.0140(18) -0.0234(17)
C5 0.067(2) 0.101(3) 0.0458(16) 0.007(2) 0.0036(15) -0.0110(18)
C6 0.0447(15) 0.077(2) 0.0550(17) -0.0084(14) -0.0038(14) 0.0042(16)
C7 0.0386(14) 0.0508(18) 0.0563(16) 0.0061(13) -0.0086(13) -0.0128(13)
C8 0.073(2) 0.083(3) 0.073(2) 0.0173(18) -0.0005(18) -0.0272(18)
C9 0.0306(12) 0.0401(15) 0.0448(13) 0.0012(10) -0.0050(11) -0.0063(11)
C10 0.0303(11) 0.0393(15) 0.0413(13) 0.0020(10) -0.0022(11) -0.0058(11)
C11 0.0502(15) 0.0467(18) 0.0603(16) -0.0047(13) -0.0004(14) -0.0116(13)
C12 0.074(2) 0.0376(17) 0.0702(19) 0.0023(15) 0.0017(17) 0.0047(14)
C13 0.0659(19) 0.064(2) 0.0545(17) 0.0139(16) -0.0068(15) 0.0121(15)
C14 0.0465(15) 0.062(2) 0.0512(15) 0.0058(14) -0.0139(13) -0.0031(14)
C15 0.0321(12) 0.0407(15) 0.0520(14) -0.0006(11) -0.0035(12) -0.0019(12)
C16 0.0524(16) 0.0495(18) 0.079(2) 0.0006(13) -0.0095(16) 0.0099(15)
C17 0.0347(13) 0.067(2) 0.0529(15) -0.0090(13) -0.0040(12) 0.0059(13)
C18 0.0348(13) 0.0659(19) 0.0522(15) -0.0069(12) -0.0052(12) 0.0051(13)
C19 0.0336(13) 0.0634(19) 0.0452(14) -0.0010(12) -0.0112(12) -0.0094(12)
C20 0.0348(12) 0.0491(16) 0.0399(13) -0.0020(11) -0.0075(11) -0.0051(11)
C21 0.0346(13) 0.0450(17) 0.0704(19) -0.0064(11) -0.0049(14) -0.0025(14)
C22 0.0335(13) 0.0458(16) 0.0601(17) -0.0004(11) -0.0031(13) -0.0071(13)
C23 0.0556(18) 0.074(2) 0.071(2) 0.0005(16) 0.0074(17) -0.0108(17)
C24 0.081(3) 0.118(4) 0.075(3) -0.013(2) 0.014(2) -0.008(2)
C25 0.092(3) 0.117(4) 0.073(2) -0.026(3) -0.008(2) 0.029(2)
C26 0.064(2) 0.060(2) 0.104(3) -0.0069(16) -0.018(2) 0.021(2)
C27 0.0495(16) 0.0558(19) 0.0654(18) -0.0039(14) 0.0031(15) -0.0061(15)
C28 0.099(3) 0.130(4) 0.068(2) -0.011(3) 0.016(2) -0.008(2)
C29 0.0360(14) 0.053(2) 0.135(3) 0.0018(13) 0.0092(17) -0.0380(19)
C30 0.0364(14) 0.053(2) 0.135(3) -0.0005(13) 0.0082(17) -0.0372(19)
C31 0.0445(14) 0.0370(15) 0.0443(14) -0.0032(11) -0.0018(12) 0.0001(11)
C32 0.0450(14) 0.0439(17) 0.0599(16) 0.0015(12) -0.0139(13) -0.0032(13)
C33 0.0487(15) 0.0383(16) 0.0607(16) 0.0024(12) -0.0113(14) -0.0041(12)
C34 0.0452(14) 0.0405(15) 0.0488(14) -0.0043(12) -0.0051(12) 0.0039(12)
C35 0.0419(14) 0.0489(18) 0.0606(16) -0.0020(12) -0.0092(13) 0.0005(13)
C36 0.0465(15) 0.0448(17) 0.0608(16) 0.0066(12) -0.0019(14) -0.0033(13)
C37 0.0494(15) 0.0449(18) 0.0549(16) -0.0024(13) -0.0004(14) -0.0028(13)
C38 0.0482(15) 0.0445(17) 0.0636(17) -0.0044(13) -0.0095(14) -0.0044(13)
N1 0.0382(12) 0.0499(14) 0.0623(14) -0.0034(10) -0.0078(11) -0.0085(11)
N2 0.0304(10) 0.0540(14) 0.0484(12) -0.0042(10) -0.0031(10) -0.0044(10)
N3 0.0361(11) 0.0408(13) 0.0579(13) -0.0021(9) -0.0122(10) -0.0067(10)
N4 0.0298(10) 0.0412(13) 0.0478(11) -0.0028(9) -0.0090(9) -0.0061(9)
N5 0.0352(11) 0.0444(14) 0.0801(16) -0.0001(10) 0.0049(12) -0.0153(12)
N6 0.0486(13) 0.0566(16) 0.0644(15) 0.0090(11) -0.0013(12) -0.0023(12)
O1 0.0630(12) 0.0492(13) 0.0933(15) -0.0026(10) -0.0258(12) -0.0187(10)
O2 0.0744(14) 0.0431(13) 0.1239(19) 0.0057(11) -0.0263(13) -0.0218(12)
O3 0.0662(12) 0.0494(13) 0.0883(14) 0.0003(10) -0.0303(11) -0.0199(11)
O4 0.0714(14) 0.0772(17) 0.1216(19) 0.0137(12) -0.0481(15) -0.0336(14)

loop_
_atom_type_symbol
_atom_type_description
_atom_type_scat_dispersion_real
_atom_type_scat_dispersion_imag
_atom_type_scat_source
C C 0.0030 0.0020 'International Tables Vol C Tables 4.2.6.8 and 6.1.1.4'
H H 0.0000 0.0000 'International Tables Vol C Tables 4.2.6.8 and 6.1.1.4'
N N 0.0060 0.0030 'International Tables Vol C Tables 4.2.6.8 and 6.1.1.4'
O O 0.0110 0.0060 'International Tables Vol C Tables 4.2.6.8 and 6.1.1.4'

loop_
_geom_angle_atom_site_label_1
_geom_angle_atom_site_label_2
_geom_angle_atom_site_label_3
_geom_angle_site_symmetry_1
_geom_angle_site_symmetry_3
_geom_angle
N1 C1 C2 . . 109.2(2)
N1 C1 C6 . . 130.6(3)
C2 C1 C6 . . 120.2(3)
N2 C2 C3 . . 132.0(3)
N2 C2 C1 . . 105.9(2)
C3 C2 C1 . . 122.1(3)
C4 C3 C2 . . 116.5(3)
C4 C3 H3 . . 121.8
C2 C3 H3 . . 121.8
C3 C4 C5 . . 122.1(3)
C3 C4 H4 . . 118.9
C5 C4 H4 . . 118.9
C6 C5 C4 . . 121.8(3)
C6 C5 H5 . . 119.1
C4 C5 H5 . . 119.1
C5 C6 C1 . . 117.2(3)
C5 C6 H6 . . 121.4
C1 C6 H6 . . 121.4
N1 C7 N2 . . 112.3(2)
N1 C7 C8 . . 124.5(3)
N2 C7 C8 . . 123.2(3)
C7 C8 H8A . . 109.5
C7 C8 H8B . . 109.5
H8A C8 H8B . . 109.5
C7 C8 H8C . . 109.5
H8A C8 H8C . . 109.5
H8B C8 H8C . . 109.5
N3 C9 C14 . . 130.0(2)
N3 C9 C10 . . 109.79(19)
C14 C9 C10 . . 120.2(2)
C11 C10 N4 . . 132.6(2)
C11 C10 C9 . . 122.3(2)
N4 C10 C9 . . 105.0(2)
C12 C11 C10 . . 116.4(2)
C12 C11 H11 . . 121.8
C10 C11 H11 . . 121.8
C11 C12 C13 . . 121.8(3)
C11 C12 H12 . . 119.1
C13 C12 H12 . . 119.1
C14 C13 C12 . . 121.4(2)
C14 C13 H13 . . 119.3
C12 C13 H13 . . 119.3
C13 C14 C9 . . 117.8(2)
C13 C14 H14 . . 121.1
C9 C14 H14 . . 121.1
N3 C15 N4 . . 112.5(2)
N3 C15 C16 . . 124.6(2)
N4 C15 C16 . . 122.9(2)
C15 C16 H16A . . 109.5
C15 C16 H16B . . 109.5
H16A C16 H16B . . 109.5
C15 C16 H16C . . 109.5
H16A C16 H16C . . 109.5
H16B C16 H16C . . 109.5
N2 C17 C18 . . 112.0(2)
N2 C17 H17A . . 109.2
C18 C17 H17A . . 109.2
N2 C17 H17B . . 109.2
C18 C17 H17B . . 109.2
H17A C17 H17B . . 107.9
C17 C18 C18 . 2_566 110.9(3)
C17 C18 H18A . . 109.5
C18 C18 H18A 2_566 . 109.5
C17 C18 H18B . . 109.5
C18 C18 H18B 2_566 . 109.5
H18A C18 H18B . . 108.0
N4 C19 C20 . . 112.81(19)
N4 C19 H19A . . 109.0
C20 C19 H19A . . 109.0
N4 C19 H19B . . 109.0
C20 C19 H19B . . 109.0
H19A C19 H19B . . 107.8
C20 C20 C19 2_665 . 111.6(2)
C20 C20 H20A 2_665 . 109.3
C19 C20 H20A . . 109.3
C20 C20 H20B 2_665 . 109.3
C19 C20 H20B . . 109.3
H20A C20 H20B . . 108.0
N5 C21 C26 . . 133.3(3)
N5 C21 C22 . . 105.5(2)
C26 C21 C22 . . 121.2(3)
C23 C22 N6 . . 129.6(2)
C23 C22 C21 . . 120.7(3)
N6 C22 C21 . . 109.7(2)
C24 C23 C22 . . 118.1(3)
C24 C23 H23 . . 121.0
C22 C23 H23 . . 121.0
C23 C24 C25 . . 122.0(4)
C23 C24 H24 . . 119.0
C25 C24 H24 . . 119.0
C26 C25 C24 . . 121.1(3)
C26 C25 H25 . . 119.4
C24 C25 H25 . . 119.4
C25 C26 C21 . . 117.0(3)
C25 C26 H26 . . 121.5
C21 C26 H26 . . 121.5
N6 C27 N5 . . 113.0(3)
N6 C27 C28 . . 124.1(3)
N5 C27 C28 . . 122.9(3)
C27 C28 H28A . . 109.5
C27 C28 H28B . . 109.5
H28A C28 H28B . . 109.5
C27 C28 H28C . . 109.5
H28A C28 H28C . . 109.5
H28B C28 H28C . . 109.5
N5 C29 C30 . . 112.6(2)
N5 C29 H29A . . 109.1
C30 C29 H29A . . 109.1
N5 C29 H29B . . 109.1
C30 C29 H29B . . 109.1
H29A C29 H29B . . 107.8
C29 C30 C30 . 2_755 113.8(3)
C29 C30 H30A . . 108.8
C30 C30 H30A 2_755 . 108.8
C29 C30 H30B . . 108.8
C30 C30 H30B 2_755 . 108.8
H30A C30 H30B . . 107.7
C36 C31 C32 . . 119.4(2)
C36 C31 C37 . . 119.0(2)
C32 C31 C37 . . 121.6(2)
C31 C32 C33 . . 119.8(2)
C31 C32 H32 . . 120.1
C33 C32 H32 . . 120.1
C34 C33 C32 . . 120.9(2)
C34 C33 H33 . . 119.6
C32 C33 H33 . . 119.6
C33 C34 C35 . . 118.8(2)
C33 C34 C38 . . 122.0(2)
C35 C34 C38 . . 119.1(2)
C36 C35 C34 . . 120.3(2)
C36 C35 H35 . . 119.8
C34 C35 H35 . . 119.8
C35 C36 C31 . . 120.7(2)
C35 C36 H36 . . 119.6
C31 C36 H36 . . 119.6
O2 C37 O1 . . 123.6(3)
O2 C37 C31 . . 122.7(2)
O1 C37 C31 . . 113.7(2)
O4 C38 O3 . . 122.7(3)
O4 C38 C34 . . 123.2(3)
O3 C38 C34 . . 114.1(2)
C7 N1 C1 . . 105.6(2)
C7 N2 C2 . . 107.1(2)
C7 N2 C17 . . 128.4(2)
C2 N2 C17 . . 124.5(2)
C15 N3 C9 . . 105.54(19)
C15 N4 C10 . . 107.14(18)
C15 N4 C19 . . 126.2(2)
C10 N4 C19 . . 126.5(2)
C27 N5 C21 . . 106.6(2)
C27 N5 C29 . . 127.9(3)
C21 N5 C29 . . 125.4(3)
C27 N6 C22 . . 105.1(2)
C37 O1 H1 . . 109.3
C38 O3 H3A . . 109.4

loop_
_geom_bond_atom_site_label_1
_geom_bond_atom_site_label_2
_geom_bond_site_symmetry_2
_geom_bond_distance
C1 N1 . 1.388(3)
C1 C2 . 1.388(4)
C1 C6 . 1.393(4)
C2 N2 . 1.378(3)
C2 C3 . 1.384(4)
C3 C4 . 1.367(4)
C3 H3 . 0.9300
C4 C5 . 1.377(5)
C4 H4 . 0.9300
C5 C6 . 1.367(4)
C5 H5 . 0.9300
C6 H6 . 0.9300
C7 N1 . 1.319(3)
C7 N2 . 1.355(3)
C7 C8 . 1.482(4)
C8 H8A . 0.9600
C8 H8B . 0.9600
C8 H8C . 0.9600
C9 N3 . 1.382(3)
C9 C14 . 1.384(3)
C9 C10 . 1.391(3)
C10 C11 . 1.375(4)
C10 N4 . 1.390(3)
C11 C12 . 1.371(4)
C11 H11 . 0.9300
C12 C13 . 1.393(4)
C12 H12 . 0.9300
C13 C14 . 1.359(4)
C13 H13 . 0.9300
C14 H14 . 0.9300
C15 N3 . 1.318(3)
C15 N4 . 1.353(3)
C15 C16 . 1.477(4)
C16 H16A . 0.9600
C16 H16B . 0.9600
C16 H16C . 0.9600
C17 N2 . 1.462(3)
C17 C18 . 1.510(3)
C17 H17A . 0.9700
C17 H17B . 0.9700
C18 C18 2_566 1.511(5)
C18 H18A . 0.9700
C18 H18B . 0.9700
C19 N4 . 1.463(3)
C19 C20 . 1.507(3)
C19 H19A . 0.9700
C19 H19B . 0.9700
C20 C20 2_665 1.506(4)
C20 H20A . 0.9700
C20 H20B . 0.9700
C21 N5 . 1.377(3)
C21 C26 . 1.387(4)
C21 C22 . 1.392(3)
C22 C23 . 1.377(4)
C22 N6 . 1.387(3)
C23 C24 . 1.353(5)
C23 H23 . 0.9300
C24 C25 . 1.381(5)
C24 H24 . 0.9300
C25 C26 . 1.380(5)
C25 H25 . 0.9300
C26 H26 . 0.9300
C27 N6 . 1.308(3)
C27 N5 . 1.363(3)
C27 C28 . 1.479(4)
C28 H28A . 0.9600
C28 H28B . 0.9600
C28 H28C . 0.9600
C29 N5 . 1.456(3)
C29 C30 . 1.502(4)
C29 H29A . 0.9700
C29 H29B . 0.9700
C30 C30 2_755 1.515(5)
C30 H30A . 0.9700
C30 H30B . 0.9700
C31 C36 . 1.377(3)
C31 C32 . 1.381(3)
C31 C37 . 1.488(4)
C32 C33 . 1.382(4)
C32 H32 . 0.9300
C33 C34 . 1.382(3)
C33 H33 . 0.9300
C34 C35 . 1.383(4)
C34 C38 . 1.482(4)
C35 C36 . 1.376(4)
C35 H35 . 0.9300
C36 H36 . 0.9300
C37 O2 . 1.206(3)
C37 O1 . 1.308(3)
C38 O4 . 1.205(3)
C38 O3 . 1.301(3)
O1 H1 . 0.8199
O3 H3A . 0.8197

loop_
_geom_hbond_atom_site_label_D
_geom_hbond_atom_site_label_H
_geom_hbond_atom_site_label_A
_geom_hbond_site_symmetry_A
_geom_hbond_distance_DH
_geom_hbond_distance_HA
_geom_hbond_distance_DA
_geom_hbond_angle_DHA
O1 H1 N1 2_666 0.82 1.83 2.609(3) 157.1
O3 H3A N3 1_445 0.82 1.87 2.668(3) 165.2
